data_1558730
loop_
_publ_author_name
'Straube, Axel A.'
'Coburger, Peter'
'Duetsch, Luis'
'Hey-Hawkins, Evamarie'

_publ_section_title
;
 Triple the fun: Tris(ferrocenyl)arene-based gold(I) complexes for
 redox-switchable catalysis
;
_journal_name_full 'Chemical Science'
_journal_paper_doi 10.1039/D0SC03604H
_journal_year 2020
_chemical_formula_sum 'C39 H33 Br3 Fe3'
_chemical_formula_weight 908.93
_space_group_crystal_system monoclinic
_space_group_IT_number 14
_space_group_name_Hall '-P 2ybc'
_space_group_name_H-M_alt 'P 1 21/c 1'
_atom_sites_solution_hydrogens mixed
_audit_creation_method SHELXL-2014/7
_audit_update_record
;
2020-03-13 deposited with the CCDC.	2020-08-03 downloaded from the CCDC.
;
_cell_angle_alpha 90
_cell_angle_beta 98.420(3)
_cell_angle_gamma 90
_cell_formula_units_Z 4
_cell_length_a 15.6190(5)
_cell_length_b 14.0809(5)
_cell_length_c 14.7566(6)
_cell_measurement_reflns_used 5298
_cell_measurement_temperature 130(2)
_cell_measurement_theta_max 32.0770
_cell_measurement_theta_min 2.7860
_cell_volume 3210.4(2)
_computing_cell_refinement
; 
'Tue May 10 15:36:30 2016' 
;
_computing_data_collection
; 
'Tue May 10 15:36:30 2016' 
;
_computing_data_reduction
; 
'Tue May 10 15:36:30 2016' 
;
_computing_structure_refinement 'SHELXL-2014/7 (Sheldrick, 2014)'
_diffrn_ambient_temperature 130
_diffrn_detector_area_resol_mean 16.3560
_diffrn_measured_fraction_theta_full 0.999
_diffrn_measured_fraction_theta_max 1.000
_diffrn_measurement_device_type 'Xcalibur, Sapphire3, Gemini'
_diffrn_measurement_method '\w scans'
_diffrn_radiation_type MoK\a
_diffrn_radiation_wavelength 0.71073
_diffrn_reflns_av_R_equivalents 0.0299
_diffrn_reflns_av_unetI/netI 0.0470
_diffrn_reflns_Laue_measured_fraction_full 0.999
_diffrn_reflns_Laue_measured_fraction_max 1.000
_diffrn_reflns_limit_h_max 18
_diffrn_reflns_limit_h_min -20
_diffrn_reflns_limit_k_max 9
_diffrn_reflns_limit_k_min -18
_diffrn_reflns_limit_l_max 19
_diffrn_reflns_limit_l_min -14
_diffrn_reflns_number 16679
_diffrn_reflns_point_group_measured_fraction_full 0.999
_diffrn_reflns_point_group_measured_fraction_max 1.000
_diffrn_reflns_theta_full 25.242
_diffrn_reflns_theta_max 28.281
_diffrn_reflns_theta_min 2.289
_diffrn_source 'Enhance (Mo) X-ray Source'
_exptl_absorpt_coefficient_mu 5.101
_exptl_absorpt_correction_T_max 1.00000
_exptl_absorpt_correction_T_min 0.80623
_exptl_absorpt_correction_type multi-scan
_exptl_absorpt_process_details
; 
'Tue May 10 15:36:30 2016' 
;
_exptl_crystal_colour 'clear orange'
_exptl_crystal_density_diffrn 1.881
_exptl_crystal_description prism
_exptl_crystal_F_000 1800
_exptl_crystal_size_max 0.2000
_exptl_crystal_size_mid 0.2000
_exptl_crystal_size_min 0.1000
_refine_diff_density_max 1.550
_refine_diff_density_min -1.367
_refine_diff_density_rms 0.125
_refine_ls_extinction_method none
_refine_ls_goodness_of_fit_ref 1.035
_refine_ls_hydrogen_treatment mixed
_refine_ls_matrix_type full
_refine_ls_number_parameters 442
_refine_ls_number_reflns 7967
_refine_ls_number_restraints 0
_refine_ls_restrained_S_all 1.035
_refine_ls_R_factor_all 0.0610
_refine_ls_R_factor_gt 0.0405
_refine_ls_shift/su_max 0.054
_refine_ls_shift/su_mean 0.002
_refine_ls_structure_factor_coef Fsqd
_refine_ls_weighting_details 'w=1/[\s^2^(Fo^2^)+(0.0361P)^2^+8.3700P] where P=(Fo^2^+2Fc^2^)/3'
_refine_ls_weighting_scheme calc
_refine_ls_wR_factor_gt 0.0908
_refine_ls_wR_factor_ref 0.1017
_reflns_Friedel_coverage 0.000
_reflns_number_gt 6163
_reflns_number_total 7967
_reflns_threshold_expression 'I > 2\s(I)'
_cod_data_source_file d0sc03604h2.cif
_cod_data_source_block Mes(FcBr)3
_cod_original_sg_symbol_H-M 'P 21/c'
_cod_database_code 1558730
_shelx_shelxl_version_number 2014/7
_shelx_space_group_comment
; 
The symmetry employed for this shelxl refinement is uniquely defined 
by the following loop, which should always be used as a source of 
symmetry information in preference to the above space-group names. 
They are only intended as comments. 
;

loop_
_space_group_symop_operation_xyz
'x, y, z'
'-x, y+1/2, -z+1/2'
'-x, -y, -z'
'x, -y-1/2, z-1/2'

loop_
_atom_site_label
_atom_site_type_symbol
_atom_site_fract_x
_atom_site_fract_y
_atom_site_fract_z
_atom_site_U_iso_or_equiv
_atom_site_adp_type
_atom_site_occupancy
_atom_site_site_symmetry_order
_atom_site_calc_flag
_atom_site_refinement_flags_posn
_atom_site_refinement_flags_adp
_atom_site_refinement_flags_occupancy
_atom_site_disorder_assembly
_atom_site_disorder_group
Br1 Br 0.21297(3) 0.47059(3) 0.08876(3) 0.03602(12) Uani 1 1 d . . . . .
Br2 Br 0.97670(3) 0.07755(3) 0.09031(3) 0.02992(11) Uani 1 1 d . . . . .
Br3 Br 0.72433(3) 1.07879(3) 0.00898(3) 0.03756(12) Uani 1 1 d . . . . .
Fe1 Fe 0.41405(3) 0.57517(4) 0.15188(4) 0.01513(11) Uani 1 1 d . . . . .
Fe2 Fe 0.91162(3) 0.29979(4) 0.15945(3) 0.01321(11) Uani 1 1 d . . . . .
Fe3 Fe 0.76462(3) 0.83453(4) 0.04015(4) 0.01593(12) Uani 1 1 d . . . . .
C1 C 0.6280(2) 0.5473(3) 0.2034(2) 0.0137(7) Uani 1 1 d . . . . .
C2 C 0.6801(2) 0.4656(3) 0.2192(2) 0.0141(7) Uani 1 1 d . . . . .
C3 C 0.7668(2) 0.4677(2) 0.1994(2) 0.0129(7) Uani 1 1 d . . . . .
C4 C 0.8031(2) 0.5529(3) 0.1745(2) 0.0133(7) Uani 1 1 d . . . . .
C5 C 0.7517(2) 0.6354(3) 0.1605(2) 0.0134(7) Uani 1 1 d . . . . .
C6 C 0.5370(2) 0.5418(3) 0.2238(2) 0.0162(7) Uani 1 1 d . . . . .
C7 C 0.6504(3) 0.3793(3) 0.2669(3) 0.0216(8) Uani 1 1 d . . . . .
C8 C 0.8995(2) 0.5562(3) 0.1696(3) 0.0179(7) Uani 1 1 d . . . . .
C9 C 0.6086(2) 0.7200(3) 0.1627(3) 0.0205(8) Uani 1 1 d . . . . .
C10 C 0.6637(2) 0.6323(2) 0.1746(2) 0.0135(7) Uani 1 1 d . . . . .
C11 C 0.4922(2) 0.6084(3) 0.2741(3) 0.0242(9) Uani 1 1 d . . . . .
H11 H 0.5127 0.6721 0.2931 0.029 Uiso 1 1 calc R U . . .
C12 C 0.4131(3) 0.5677(4) 0.2903(3) 0.0321(10) Uani 1 1 d . . . . .
H12 H 0.3705 0.5975 0.3239 0.039 Uiso 1 1 calc R U . . .
C13 C 0.4064(3) 0.4770(4) 0.2505(3) 0.0342(11) Uani 1 1 d . . . . .
H13 H 0.3587 0.4321 0.2523 0.041 Uiso 1 1 calc R U . . .
C14 C 0.4814(2) 0.4608(3) 0.2078(3) 0.0258(9) Uani 1 1 d . . . . .
H14 H 0.4937 0.4030 0.1750 0.031 Uiso 1 1 calc R U . . .
C15 C 0.3009(2) 0.5585(3) 0.0694(3) 0.0224(8) Uani 1 1 d . . . . .
C16 C 0.3702(3) 0.5389(3) 0.0190(3) 0.0251(9) Uani 1 1 d . . . . .
H16 H 0.3809 0.4791 -0.0116 0.030 Uiso 1 1 calc R U . . .
C17 C 0.4201(3) 0.6235(3) 0.0212(3) 0.0247(9) Uani 1 1 d . . . . .
H17 H 0.4731 0.6317 -0.0061 0.030 Uiso 1 1 calc R U . . .
C18 C 0.7849(2) 0.8170(2) 0.1808(2) 0.0142(7) Uani 1 1 d . . . . .
H18 H 0.7428 0.8322 0.2219 0.017 Uiso 1 1 calc R U . . .
C19 C 0.3068(2) 0.6530(3) 0.1016(3) 0.0203(8) Uani 1 1 d . . . . .
H19 H 0.2671 0.6847 0.1375 0.024 Uiso 1 1 calc R U . . .
C20 C 0.8140(2) 0.3749(3) 0.2128(2) 0.0139(7) Uani 1 1 d . . . . .
C21 C 0.7831(2) 0.2879(3) 0.1705(3) 0.0168(7) Uani 1 1 d . . . . .
H21 H 0.7360 0.2820 0.1191 0.020 Uiso 1 1 calc R U . . .
C22 C 0.8309(2) 0.2115(3) 0.2152(3) 0.0206(8) Uani 1 1 d . . . . .
H22 H 0.8217 0.1440 0.2010 0.025 Uiso 1 1 calc R U . . .
C23 C 0.8929(2) 0.2495(3) 0.2847(3) 0.0197(8) Uani 1 1 d . . . . .
H23 H 0.9348 0.2130 0.3268 0.024 Uiso 1 1 calc R U . . .
C24 C 0.8837(2) 0.3506(3) 0.2836(2) 0.0175(7) Uani 1 1 d . . . . .
H24 H 0.9189 0.3954 0.3239 0.021 Uiso 1 1 calc R U . . .
C25 C 0.9792(2) 0.2110(3) 0.0891(3) 0.0183(7) Uani 1 1 d . . . . .
C26 C 1.0379(2) 0.2682(3) 0.1475(3) 0.0216(8) Uani 1 1 d . . . . .
H26 H 1.0827 0.2460 0.1964 0.026 Uiso 1 1 calc R U . . .
C27 C 1.0192(2) 0.3640(3) 0.1216(3) 0.0240(8) Uani 1 1 d . . . . .
H27 H 1.0485 0.4201 0.1505 0.029 Uiso 1 1 calc R U . . .
C28 C 0.9503(3) 0.3646(3) 0.0473(3) 0.0236(8) Uani 1 1 d . . . . .
H28 H 0.9240 0.4212 0.0162 0.028 Uiso 1 1 calc R U . . .
C29 C 0.9249(2) 0.2692(3) 0.0267(3) 0.0225(8) Uani 1 1 d . . . . .
H29 H 0.8792 0.2477 -0.0217 0.027 Uiso 1 1 calc R U . . .
C30 C 0.7933(2) 0.7266(3) 0.1383(2) 0.0134(7) Uani 1 1 d . . . . .
C31 C 0.8603(2) 0.7386(3) 0.0810(3) 0.0173(7) Uani 1 1 d . . . . .
H31 H 0.8807 0.6895 0.0423 0.021 Uiso 1 1 calc R U . . .
C32 C 0.8928(2) 0.8331(3) 0.0914(3) 0.0188(8) Uani 1 1 d . . . . .
H32 H 0.9395 0.8599 0.0617 0.023 Uiso 1 1 calc R U . . .
C33 C 0.8457(2) 0.8819(3) 0.1526(3) 0.0182(7) Uani 1 1 d . . . . .
H33 H 0.8540 0.9482 0.1723 0.022 Uiso 1 1 calc R U . . .
C34 C 0.3817(2) 0.6934(3) 0.0716(3) 0.0197(8) Uani 1 1 d . . . . .
H34 H 0.4036 0.7579 0.0848 0.024 Uiso 1 1 calc R U . . .
C35 C 0.7107(3) 0.9507(3) -0.0271(3) 0.0261(9) Uani 1 1 d . . . . .
C36 C 0.6445(3) 0.8896(3) -0.0063(3) 0.0288(9) Uani 1 1 d . . . . .
H36 H 0.5989 0.9049 0.0305 0.035 Uiso 1 1 calc R U . . .
C37 C 0.6567(3) 0.8014(4) -0.0502(3) 0.0352(11) Uani 1 1 d . . . . .
H37 H 0.6211 0.7445 -0.0477 0.042 Uiso 1 1 calc R U . . .
C38 C 0.7295(3) 0.8090(3) -0.0969(3) 0.0344(11) Uani 1 1 d . . . . .
H38 H 0.7525 0.7587 -0.1324 0.041 Uiso 1 1 calc R U . . .
C39 C 0.7636(3) 0.9024(3) -0.0828(3) 0.0287(9) Uani 1 1 d . . . . .
H39 H 0.8138 0.9285 -0.1070 0.034 Uiso 1 1 calc R U . . .
H7A H 0.630(3) 0.335(3) 0.228(3) 0.018(11) Uiso 1 1 d . . . . .
H7B H 0.697(3) 0.349(3) 0.300(3) 0.028(12) Uiso 1 1 d . . . . .
H7C H 0.609(3) 0.399(3) 0.310(3) 0.025(11) Uiso 1 1 d . . . . .
H8A H 0.925(2) 0.616(3) 0.194(2) 0.004(8) Uiso 1 1 d . . . . .
H8B H 0.912(3) 0.553(3) 0.115(3) 0.024(12) Uiso 1 1 d . . . . .
H8C H 0.926(2) 0.511(3) 0.204(3) 0.008(9) Uiso 1 1 d . . . . .
H9A H 0.625(3) 0.760(3) 0.124(3) 0.024(12) Uiso 1 1 d . . . . .
H9B H 0.552(3) 0.706(3) 0.143(3) 0.026(12) Uiso 1 1 d . . . . .
H9C H 0.612(3) 0.749(3) 0.213(3) 0.018(11) Uiso 1 1 d . . . . .

loop_
_atom_site_aniso_label
_atom_site_aniso_U_11
_atom_site_aniso_U_22
_atom_site_aniso_U_33
_atom_site_aniso_U_23
_atom_site_aniso_U_13
_atom_site_aniso_U_12
Br1 0.0260(2) 0.0353(3) 0.0430(3) 0.0075(2) -0.00734(18) -0.01435(19)
Br2 0.0360(2) 0.0165(2) 0.0412(3) -0.00275(18) 0.01872(19) -0.00006(17)
Br3 0.0530(3) 0.0236(2) 0.0362(3) 0.00622(19) 0.0070(2) 0.0068(2)
Fe1 0.0115(2) 0.0152(3) 0.0190(3) 0.0012(2) 0.00356(18) -0.0003(2)
Fe2 0.0141(2) 0.0121(2) 0.0141(2) 0.00078(19) 0.00442(18) 0.0012(2)
Fe3 0.0180(2) 0.0150(3) 0.0145(2) 0.0022(2) 0.00149(19) 0.0012(2)
C1 0.0131(15) 0.0144(17) 0.0136(16) 0.0026(13) 0.0015(12) -0.0015(14)
C2 0.0136(15) 0.0147(17) 0.0143(17) 0.0000(14) 0.0028(12) -0.0013(14)
C3 0.0131(15) 0.0119(16) 0.0136(16) 0.0001(13) 0.0017(12) 0.0010(13)
C4 0.0122(15) 0.0133(17) 0.0148(16) -0.0012(13) 0.0030(12) -0.0004(13)
C5 0.0129(15) 0.0131(17) 0.0147(17) 0.0006(13) 0.0033(12) 0.0000(13)
C6 0.0133(16) 0.0164(17) 0.0191(18) 0.0041(15) 0.0027(13) -0.0004(14)
C7 0.0201(19) 0.0168(19) 0.029(2) 0.0069(17) 0.0090(16) 0.0011(16)
C8 0.0157(17) 0.0144(18) 0.024(2) 0.0007(16) 0.0040(15) -0.0003(15)
C9 0.0119(17) 0.0161(19) 0.034(2) 0.0020(18) 0.0041(16) 0.0010(15)
C10 0.0130(15) 0.0123(16) 0.0149(17) -0.0026(13) 0.0013(12) 0.0005(13)
C11 0.0182(18) 0.037(2) 0.0186(19) -0.0021(17) 0.0058(14) 0.0020(17)
C12 0.0208(19) 0.052(3) 0.025(2) 0.013(2) 0.0098(16) 0.005(2)
C13 0.0184(19) 0.042(3) 0.042(3) 0.028(2) 0.0049(17) -0.0070(19)
C14 0.0150(17) 0.019(2) 0.042(3) 0.0105(18) 0.0022(16) -0.0023(16)
C15 0.0177(17) 0.022(2) 0.027(2) 0.0010(16) -0.0001(15) -0.0053(16)
C16 0.028(2) 0.025(2) 0.021(2) -0.0051(17) 0.0020(16) 0.0041(18)
C17 0.0222(19) 0.033(2) 0.020(2) 0.0036(17) 0.0067(15) 0.0024(18)
C18 0.0127(15) 0.0141(17) 0.0157(17) 0.0021(14) 0.0011(12) -0.0004(14)
C19 0.0150(16) 0.0201(19) 0.025(2) -0.0028(16) -0.0002(14) 0.0050(15)
C20 0.0124(15) 0.0150(17) 0.0152(17) 0.0012(14) 0.0047(12) -0.0002(14)
C21 0.0147(16) 0.0155(18) 0.0216(19) -0.0008(14) 0.0072(13) -0.0039(14)
C22 0.0240(19) 0.0147(18) 0.026(2) 0.0035(15) 0.0129(15) -0.0007(16)
C23 0.0249(18) 0.0186(19) 0.0182(18) 0.0061(15) 0.0112(15) 0.0080(16)
C24 0.0201(17) 0.0198(19) 0.0133(17) -0.0009(14) 0.0053(13) 0.0060(15)
C25 0.0238(18) 0.0116(17) 0.0215(19) -0.0009(14) 0.0101(15) 0.0020(15)
C26 0.0157(17) 0.023(2) 0.028(2) -0.0008(16) 0.0069(15) 0.0024(16)
C27 0.0227(19) 0.0171(19) 0.035(2) -0.0012(17) 0.0137(16) -0.0045(16)
C28 0.029(2) 0.021(2) 0.023(2) 0.0052(16) 0.0139(16) 0.0047(17)
C29 0.0248(19) 0.029(2) 0.0148(18) -0.0008(16) 0.0065(15) 0.0041(17)
C30 0.0125(15) 0.0130(17) 0.0153(17) 0.0005(13) 0.0037(12) 0.0023(13)
C31 0.0176(17) 0.0151(18) 0.0205(19) 0.0029(15) 0.0068(14) 0.0022(15)
C32 0.0143(16) 0.0189(19) 0.0239(19) 0.0043(15) 0.0054(14) -0.0015(15)
C33 0.0183(17) 0.0139(17) 0.0212(19) 0.0019(15) -0.0016(14) -0.0010(15)
C34 0.0189(17) 0.0158(18) 0.024(2) 0.0046(15) 0.0008(14) -0.0010(15)
C35 0.033(2) 0.023(2) 0.022(2) 0.0064(17) -0.0004(16) 0.0068(18)
C36 0.0217(19) 0.032(2) 0.030(2) 0.0099(19) -0.0047(16) 0.0031(18)
C37 0.036(2) 0.035(3) 0.028(2) 0.003(2) -0.0148(19) -0.005(2)
C38 0.050(3) 0.035(3) 0.016(2) -0.0005(18) -0.0033(18) 0.008(2)
C39 0.035(2) 0.035(2) 0.0156(19) 0.0106(17) 0.0036(16) 0.008(2)

loop_
_atom_type_symbol
_atom_type_description
_atom_type_scat_dispersion_real
_atom_type_scat_dispersion_imag
_atom_type_scat_source
C C 0.0033 0.0016 'International Tables Vol C Tables 4.2.6.8 and 6.1.1.4'
H H 0.0000 0.0000 'International Tables Vol C Tables 4.2.6.8 and 6.1.1.4'
Fe Fe 0.3463 0.8444 'International Tables Vol C Tables 4.2.6.8 and 6.1.1.4'
Br Br -0.2901 2.4595 'International Tables Vol C Tables 4.2.6.8 and 6.1.1.4'

loop_
_geom_angle_atom_site_label_1
_geom_angle_atom_site_label_2
_geom_angle_atom_site_label_3
_geom_angle
_geom_angle_site_symmetry_1
_geom_angle_site_symmetry_3
_geom_angle_publ_flag
C15 Fe1 C13 102.52(17) . . ?
C15 Fe1 C14 120.74(16) . . ?
C13 Fe1 C14 41.19(17) . . ?
C15 Fe1 C16 41.22(16) . . ?
C13 Fe1 C16 118.1(2) . . ?
C14 Fe1 C16 105.80(18) . . ?
C15 Fe1 C19 40.71(15) . . ?
C13 Fe1 C19 119.66(17) . . ?
C14 Fe1 C19 156.74(15) . . ?
C16 Fe1 C19 69.21(16) . . ?
C15 Fe1 C12 117.67(17) . . ?
C13 Fe1 C12 40.3(2) . . ?
C14 Fe1 C12 68.46(19) . . ?
C16 Fe1 C12 153.28(18) . . ?
C19 Fe1 C12 105.29(17) . . ?
C15 Fe1 C17 68.19(16) . . ?
C13 Fe1 C17 156.1(2) . . ?
C14 Fe1 C17 123.39(17) . . ?
C16 Fe1 C17 40.56(17) . . ?
C19 Fe1 C17 68.38(16) . . ?
C12 Fe1 C17 163.48(19) . . ?
C15 Fe1 C34 68.07(15) . . ?
C13 Fe1 C34 158.34(17) . . ?
C14 Fe1 C34 160.36(16) . . ?
C16 Fe1 C34 68.39(16) . . ?
C19 Fe1 C34 40.69(15) . . ?
C12 Fe1 C34 125.28(18) . . ?
C17 Fe1 C34 40.23(16) . . ?
C15 Fe1 C11 154.92(16) . . ?
C13 Fe1 C11 67.57(19) . . ?
C14 Fe1 C11 67.81(18) . . ?
C16 Fe1 C11 163.83(16) . . ?
C19 Fe1 C11 122.65(16) . . ?
C12 Fe1 C11 40.06(16) . . ?
C17 Fe1 C11 129.52(17) . . ?
C34 Fe1 C11 112.35(17) . . ?
C15 Fe1 C6 159.42(16) . . ?
C13 Fe1 C6 68.32(15) . . ?
C14 Fe1 C6 40.46(15) . . ?
C16 Fe1 C6 125.47(15) . . ?
C19 Fe1 C6 159.84(15) . . ?
C12 Fe1 C6 67.98(15) . . ?
C17 Fe1 C6 112.44(15) . . ?
C34 Fe1 C6 126.69(14) . . ?
C11 Fe1 C6 40.21(15) . . ?
C25 Fe2 C22 103.41(15) . . ?
C25 Fe2 C23 113.95(15) . . ?
C22 Fe2 C23 40.50(16) . . ?
C25 Fe2 C21 125.73(15) . . ?
C22 Fe2 C21 40.69(15) . . ?
C23 Fe2 C21 68.06(15) . . ?
C25 Fe2 C29 40.83(15) . . ?
C22 Fe2 C29 114.56(17) . . ?
C23 Fe2 C29 147.41(16) . . ?
C21 Fe2 C29 107.33(16) . . ?
C25 Fe2 C26 40.63(15) . . ?
C22 Fe2 C26 124.30(16) . . ?
C23 Fe2 C26 105.62(16) . . ?
C21 Fe2 C26 162.81(16) . . ?
C29 Fe2 C26 68.85(16) . . ?
C25 Fe2 C28 67.90(15) . . ?
C22 Fe2 C28 150.64(17) . . ?
C23 Fe2 C28 168.86(17) . . ?
C21 Fe2 C28 120.55(16) . . ?
C29 Fe2 C28 40.53(16) . . ?
C26 Fe2 C28 68.17(16) . . ?
C25 Fe2 C27 67.85(15) . . ?
C22 Fe2 C27 163.87(16) . . ?
C23 Fe2 C27 129.04(17) . . ?
C21 Fe2 C27 155.33(16) . . ?
C29 Fe2 C27 68.35(17) . . ?
C26 Fe2 C27 40.42(16) . . ?
C28 Fe2 C27 40.39(16) . . ?
C25 Fe2 C24 149.55(15) . . ?
C22 Fe2 C24 68.22(16) . . ?
C23 Fe2 C24 40.71(15) . . ?
C21 Fe2 C24 67.73(15) . . ?
C29 Fe2 C24 169.56(15) . . ?
C26 Fe2 C24 118.66(15) . . ?
C28 Fe2 C24 133.09(16) . . ?
C27 Fe2 C24 112.00(16) . . ?
C25 Fe2 C20 165.27(15) . . ?
C22 Fe2 C20 68.17(14) . . ?
C23 Fe2 C20 68.10(14) . . ?
C21 Fe2 C20 40.21(14) . . ?
C29 Fe2 C20 130.22(15) . . ?
C26 Fe2 C20 154.09(15) . . ?
C28 Fe2 C20 113.15(15) . . ?
C27 Fe2 C20 123.19(15) . . ?
C24 Fe2 C20 40.23(14) . . ?
C35 Fe3 C32 120.29(16) . . ?
C35 Fe3 C31 155.69(16) . . ?
C32 Fe3 C31 40.95(15) . . ?
C35 Fe3 C37 67.76(18) . . ?
C32 Fe3 C37 155.94(18) . . ?
C31 Fe3 C37 122.73(18) . . ?
C35 Fe3 C33 107.25(16) . . ?
C32 Fe3 C33 40.81(15) . . ?
C31 Fe3 C33 68.69(15) . . ?
C37 Fe3 C33 163.06(18) . . ?
C35 Fe3 C38 68.10(18) . . ?
C32 Fe3 C38 118.16(18) . . ?
C31 Fe3 C38 104.72(17) . . ?
C37 Fe3 C38 40.54(19) . . ?
C33 Fe3 C38 154.47(18) . . ?
C35 Fe3 C39 40.75(17) . . ?
C32 Fe3 C39 102.31(16) . . ?
C31 Fe3 C39 118.76(16) . . ?
C37 Fe3 C39 68.28(19) . . ?
C33 Fe3 C39 119.32(17) . . ?
C38 Fe3 C39 40.64(19) . . ?
C35 Fe3 C36 40.50(17) . . ?
C32 Fe3 C36 158.36(17) . . ?
C31 Fe3 C36 160.62(16) . . ?
C37 Fe3 C36 40.72(19) . . ?
C33 Fe3 C36 125.06(17) . . ?
C38 Fe3 C36 68.72(19) . . ?
C39 Fe3 C36 68.89(17) . . ?
C35 Fe3 C18 125.33(16) . . ?
C32 Fe3 C18 68.16(14) . . ?
C31 Fe3 C18 68.06(14) . . ?
C37 Fe3 C18 128.16(17) . . ?
C33 Fe3 C18 40.48(14) . . ?
C38 Fe3 C18 161.72(17) . . ?
C39 Fe3 C18 157.62(17) . . ?
C36 Fe3 C18 112.23(16) . . ?
C35 Fe3 C30 161.85(16) . . ?
C32 Fe3 C30 68.80(14) . . ?
C31 Fe3 C30 40.94(13) . . ?
C37 Fe3 C30 110.90(17) . . ?
C33 Fe3 C30 68.46(14) . . ?
C38 Fe3 C30 123.56(17) . . ?
C39 Fe3 C30 157.07(16) . . ?
C36 Fe3 C30 126.51(16) . . ?
C18 Fe3 C30 40.19(13) . . ?
C2 C1 C10 119.9(3) . . ?
C2 C1 C6 117.8(3) . . ?
C10 C1 C6 122.1(3) . . ?
C1 C2 C3 119.5(3) . . ?
C1 C2 C7 121.6(3) . . ?
C3 C2 C7 118.5(3) . . ?
C4 C3 C2 120.3(3) . . ?
C4 C3 C20 124.9(3) . . ?
C2 C3 C20 114.7(3) . . ?
C3 C4 C5 120.0(3) . . ?
C3 C4 C8 118.8(3) . . ?
C5 C4 C8 121.0(3) . . ?
C4 C5 C10 119.7(3) . . ?
C4 C5 C30 118.8(3) . . ?
C10 C5 C30 121.2(3) . . ?
C14 C6 C11 105.9(3) . . ?
C14 C6 C1 125.4(3) . . ?
C11 C6 C1 128.1(3) . . ?
C14 C6 Fe1 66.9(2) . . ?
C11 C6 Fe1 68.8(2) . . ?
C1 C6 Fe1 135.2(3) . . ?
C1 C10 C5 120.2(3) . . ?
C1 C10 C9 119.2(3) . . ?
C5 C10 C9 120.5(3) . . ?
C12 C11 C6 109.1(4) . . ?
C12 C11 Fe1 68.8(2) . . ?
C6 C11 Fe1 71.0(2) . . ?
C13 C12 C11 108.1(4) . . ?
C13 C12 Fe1 68.9(3) . . ?
C11 C12 Fe1 71.1(2) . . ?
C12 C13 C14 108.4(4) . . ?
C12 C13 Fe1 70.8(3) . . ?
C14 C13 Fe1 69.7(2) . . ?
C13 C14 C6 108.5(4) . . ?
C13 C14 Fe1 69.1(2) . . ?
C6 C14 Fe1 72.6(2) . . ?
C19 C15 C16 110.0(3) . . ?
C19 C15 Br1 125.2(3) . . ?
C16 C15 Br1 124.8(3) . . ?
C19 C15 Fe1 71.2(2) . . ?
C16 C15 Fe1 70.8(2) . . ?
Br1 C15 Fe1 125.2(2) . . ?
C17 C16 C15 106.3(4) . . ?
C17 C16 Fe1 70.3(2) . . ?
C15 C16 Fe1 68.0(2) . . ?
C34 C17 C16 108.7(3) . . ?
C34 C17 Fe1 70.0(2) . . ?
C16 C17 Fe1 69.2(2) . . ?
C33 C18 C30 109.6(3) . . ?
C33 C18 Fe3 68.9(2) . . ?
C30 C18 Fe3 71.2(2) . . ?
C15 C19 C34 106.7(3) . . ?
C15 C19 Fe1 68.1(2) . . ?
C34 C19 Fe1 70.2(2) . . ?
C21 C20 C24 106.6(3) . . ?
C21 C20 C3 124.2(3) . . ?
C24 C20 C3 127.6(3) . . ?
C21 C20 Fe2 67.7(2) . . ?
C24 C20 Fe2 68.79(19) . . ?
C3 C20 Fe2 139.4(3) . . ?
C22 C21 C20 109.1(3) . . ?
C22 C21 Fe2 69.1(2) . . ?
C20 C21 Fe2 72.04(19) . . ?
C23 C22 C21 108.0(3) . . ?
C23 C22 Fe2 70.2(2) . . ?
C21 C22 Fe2 70.2(2) . . ?
C22 C23 C24 108.2(3) . . ?
C22 C23 Fe2 69.3(2) . . ?
C24 C23 Fe2 70.8(2) . . ?
C23 C24 C20 108.0(3) . . ?
C23 C24 Fe2 68.4(2) . . ?
C20 C24 Fe2 71.0(2) . . ?
C26 C25 C29 109.8(3) . . ?
C26 C25 Br2 125.2(3) . . ?
C29 C25 Br2 124.9(3) . . ?
C26 C25 Fe2 71.1(2) . . ?
C29 C25 Fe2 70.6(2) . . ?
Br2 C25 Fe2 126.98(19) . . ?
C25 C26 C27 106.7(3) . . ?
C25 C26 Fe2 68.3(2) . . ?
C27 C26 Fe2 69.8(2) . . ?
C28 C27 C26 108.4(4) . . ?
C28 C27 Fe2 69.8(2) . . ?
C26 C27 Fe2 69.7(2) . . ?
C27 C28 C29 108.4(4) . . ?
C27 C28 Fe2 69.8(2) . . ?
C29 C28 Fe2 69.3(2) . . ?
C28 C29 C25 106.6(3) . . ?
C28 C29 Fe2 70.2(2) . . ?
C25 C29 Fe2 68.6(2) . . ?
C18 C30 C31 105.8(3) . . ?
C18 C30 C5 126.6(3) . . ?
C31 C30 C5 127.0(3) . . ?
C18 C30 Fe3 68.6(2) . . ?
C31 C30 Fe3 67.2(2) . . ?
C5 C30 Fe3 135.7(2) . . ?
C32 C31 C30 108.8(3) . . ?
C32 C31 Fe3 69.3(2) . . ?
C30 C31 Fe3 71.9(2) . . ?
C33 C32 C31 108.1(3) . . ?
C33 C32 Fe3 70.1(2) . . ?
C31 C32 Fe3 69.7(2) . . ?
C32 C33 C18 107.7(3) . . ?
C32 C33 Fe3 69.1(2) . . ?
C18 C33 Fe3 70.6(2) . . ?
C17 C34 C19 108.3(3) . . ?
C17 C34 Fe1 69.8(2) . . ?
C19 C34 Fe1 69.1(2) . . ?
C36 C35 C39 109.9(4) . . ?
C36 C35 Br3 125.3(3) . . ?
C39 C35 Br3 124.8(3) . . ?
C36 C35 Fe3 70.6(2) . . ?
C39 C35 Fe3 70.3(2) . . ?
Br3 C35 Fe3 127.7(2) . . ?
C35 C36 C37 106.3(4) . . ?
C35 C36 Fe3 68.9(2) . . ?
C37 C36 Fe3 69.3(2) . . ?
C38 C37 C36 109.0(4) . . ?
C38 C37 Fe3 69.9(2) . . ?
C36 C37 Fe3 70.0(2) . . ?
C37 C38 C39 107.9(4) . . ?
C37 C38 Fe3 69.6(2) . . ?
C39 C38 Fe3 69.7(2) . . ?
C35 C39 C38 106.9(4) . . ?
C35 C39 Fe3 69.0(2) . . ?
C38 C39 Fe3 69.7(2) . . ?

loop_
_geom_bond_atom_site_label_1
_geom_bond_atom_site_label_2
_geom_bond_distance
_geom_bond_site_symmetry_2
_geom_bond_publ_flag
Br1 C15 1.901(4) . ?
Br2 C25 1.879(4) . ?
Br3 C35 1.883(4) . ?
Fe1 C15 2.007(4) . ?
Fe1 C13 2.023(4) . ?
Fe1 C14 2.031(4) . ?
Fe1 C16 2.045(4) . ?
Fe1 C19 2.047(4) . ?
Fe1 C12 2.048(4) . ?
Fe1 C17 2.060(4) . ?
Fe1 C34 2.063(4) . ?
Fe1 C11 2.078(4) . ?
Fe1 C6 2.107(3) . ?
Fe2 C25 2.019(4) . ?
Fe2 C22 2.029(4) . ?
Fe2 C23 2.039(4) . ?
Fe2 C21 2.044(3) . ?
Fe2 C29 2.045(4) . ?
Fe2 C26 2.055(4) . ?
Fe2 C28 2.057(4) . ?
Fe2 C27 2.056(4) . ?
Fe2 C24 2.071(4) . ?
Fe2 C20 2.101(3) . ?
Fe3 C35 2.032(4) . ?
Fe3 C32 2.034(4) . ?
Fe3 C31 2.039(4) . ?
Fe3 C37 2.044(4) . ?
Fe3 C33 2.046(4) . ?
Fe3 C38 2.048(4) . ?
Fe3 C39 2.049(4) . ?
Fe3 C36 2.053(4) . ?
Fe3 C18 2.068(3) . ?
Fe3 C30 2.102(4) . ?
C1 C2 1.408(5) . ?
C1 C10 1.411(5) . ?
C1 C6 1.498(5) . ?
C2 C3 1.427(5) . ?
C2 C7 1.511(5) . ?
C3 C4 1.400(5) . ?
C3 C20 1.499(5) . ?
C4 C5 1.411(5) . ?
C4 C8 1.518(5) . ?
C5 C10 1.421(5) . ?
C5 C30 1.497(5) . ?
C6 C14 1.433(5) . ?
C6 C11 1.439(5) . ?
C9 C10 1.500(5) . ?
C11 C12 1.414(6) . ?
C12 C13 1.404(7) . ?
C13 C14 1.426(6) . ?
C15 C19 1.411(5) . ?
C15 C16 1.427(6) . ?
C16 C17 1.423(6) . ?
C17 C34 1.418(6) . ?
C18 C33 1.424(5) . ?
C18 C30 1.433(5) . ?
C19 C34 1.429(5) . ?
C20 C21 1.426(5) . ?
C20 C24 1.435(5) . ?
C21 C22 1.416(5) . ?
C22 C23 1.408(6) . ?
C23 C24 1.430(5) . ?
C25 C26 1.415(5) . ?
C25 C29 1.418(5) . ?
C26 C27 1.420(6) . ?
C27 C28 1.420(6) . ?
C28 C29 1.421(6) . ?
C30 C31 1.449(5) . ?
C31 C32 1.425(5) . ?
C32 C33 1.423(5) . ?
C35 C36 1.414(6) . ?
C35 C39 1.421(6) . ?
C36 C37 1.426(7) . ?
C37 C38 1.418(7) . ?
C38 C39 1.423(7) . ?
